data_9013709
loop_
_publ_author_name
'Alvaro, M.'
'Nestola, F.'
'Ballaran, T. B.'
'Camara, F.'
'Domeneghetti, M. C.'
'Tazzoli, V.'

_publ_section_title
;
 High-pressure phase transition of a natural pigeonite
 Note: P = 1.794 GPa
;
_journal_name_full 'American Mineralogist'
_journal_page_first 300
_journal_page_last 311
_journal_paper_doi 10.2138/am.2010.3175
_journal_volume 95
_journal_year 2010
_chemical_compound_source 'Parana, Brazil'
_chemical_formula_sum 'Al0.02 Ca0.121 Fe1.008 Mg0.871 O6 Si1.98'
_chemical_name_mineral Pigeonite
_space_group_IT_number 14
_symmetry_space_group_name_Hall '-P 2ybc'
_symmetry_space_group_name_H-M 'P 1 21/c 1'
_cell_angle_alpha 90
_cell_angle_beta 108.09
_cell_angle_gamma 90
_cell_length_a 9.659
_cell_length_b 8.877
_cell_length_c 5.218
_cell_formula_units_Z 4
_cell_volume 425.291
_database_code_amcsd 0005006
_diffrn_ambient_pressure 1.794e+06
_exptl_crystal_density_diffrn 3.662
_cod_original_formula_sum 'Fe1.008 Mg.871 Ca.121 (Si1.98 Al.02) O6'
_cod_database_code 9013709

loop_
_space_group_symop_operation_xyz
x,y,z
x,1/2-y,1/2+z
-x,1/2+y,1/2-z
-x,-y,-z

loop_
_atom_site_label
_atom_site_fract_x
_atom_site_fract_y
_atom_site_fract_z
_atom_site_occupancy
_atom_site_U_iso_or_equiv
FeA 0.25130 0.65590 0.23050 0.25300 0.01080
MgA 0.25130 0.65590 0.23050 0.74700 0.01080
FeB 0.25640 0.02050 0.22720 0.75500 0.01340
MgB 0.25640 0.02050 0.22720 0.12400 0.01340
CaB 0.25000 0.03300 0.27900 0.12100 0.03000
SiA 0.04260 0.34160 0.27360 0.99000 0.00970
AlA 0.04260 0.34160 0.27360 0.01000 0.00970
SiB 0.54920 0.83820 0.23600 0.99000 0.00850
AlB 0.54920 0.83820 0.23600 0.01000 0.00850
O1A 0.86800 0.33800 0.16900 1.00000 0.00900
O1B 0.37300 0.83850 0.13300 1.00000 0.01000
O2A 0.12300 0.50020 0.33300 1.00000 0.01300
O2B 0.62700 0.98940 0.37000 1.00000 0.01500
O3A 0.10200 0.26000 0.57200 1.00000 0.02400
O3B 0.60500 0.70900 0.47500 1.00000 0.02000

loop_
_cod_related_entry_id
_cod_related_entry_database
_cod_related_entry_code
1 AMCSD 0005006
